data_7049027
loop_
_publ_author_name
'Passadis, Stamatis S.'
'Hadjithoma, Sofia'
'Kalampounias, Angelos G.'
'Tsipis, Athanassios C.'
'Sproules, Stephen'
'Miras, Haralampos N.'
'Keramidas, Anastasios D.'
'Kabanos, Themistoklis A.'

_publ_section_title
;
 Synthesis, structural and physicochemical characterization of a new type
 Ti<sub>6</sub>-oxo cluster protected by a cyclic imide dioxime ligand.
;
_journal_issue 17
_journal_name_full 'Dalton transactions (Cambridge, England : 2003)'
_journal_page_first 5551
_journal_page_last 5559
_journal_paper_doi 10.1039/c9dt00658c
_journal_volume 48
_journal_year 2019
_chemical_formula_moiety 'C87 H128 K12 N36 O61 Ti12'
_chemical_formula_sum 'C87 H132 K12 N36 O61 Ti12'
_chemical_formula_weight 3697.74
_space_group_IT_number 163
_space_group_name_Hall '-P 3 2c'
_space_group_name_H-M_alt 'P -3 1 c'
_symmetry_cell_setting trigonal
_symmetry_space_group_name_Hall '-P 3 2c'
_symmetry_space_group_name_H-M 'P -3 1 c'
_atom_sites_solution_hydrogens geom
_atom_sites_solution_primary direct
_atom_sites_solution_secondary difmap
_audit_creation_method SHELXL-97
_audit_update_record
;
2018-11-29 deposited with the CCDC.    2019-02-14 downloaded from the CCDC.
;
_cell_angle_alpha 90.00
_cell_angle_beta 90.00
_cell_angle_gamma 120.00
_cell_formula_units_Z 1
_cell_length_a 20.265(5)
_cell_length_b 20.265(5)
_cell_length_c 13.335(3)
_cell_measurement_reflns_used 8231
_cell_measurement_temperature 150(2)
_cell_measurement_theta_max 25.237
_cell_measurement_theta_min 2.317
_cell_volume 4743(2)
_computing_cell_refinement 'Bruker SAINT'
_computing_data_collection 'Bruker APEX2'
_computing_data_reduction 'Bruker SAINT'
_computing_molecular_graphics 'Bruker SHELXTL'
_computing_publication_material 'Bruker SHELXTL'
_computing_structure_refinement 'SHELXL-97 (Sheldrick, 2008)'
_computing_structure_solution 'SHELXL-97 (Sheldrick, 2008)'
_diffrn_ambient_temperature 150(2)
_diffrn_measured_fraction_theta_full 0.975
_diffrn_measured_fraction_theta_max 0.975
_diffrn_measurement_device_type 'Bruker APEX-II CCD'
_diffrn_measurement_method '\f and \w scans'
_diffrn_radiation_monochromator graphite
_diffrn_radiation_source 'fine-focus sealed tube'
_diffrn_radiation_type MoK\a
_diffrn_radiation_wavelength 0.71073
_diffrn_reflns_av_R_equivalents 0.1084
_diffrn_reflns_av_sigmaI/netI 0.0489
_diffrn_reflns_limit_h_max 25
_diffrn_reflns_limit_h_min -24
_diffrn_reflns_limit_k_max 25
_diffrn_reflns_limit_k_min -25
_diffrn_reflns_limit_l_max 16
_diffrn_reflns_limit_l_min -16
_diffrn_reflns_number 61400
_diffrn_reflns_theta_full 26.51
_diffrn_reflns_theta_max 26.51
_diffrn_reflns_theta_min 1.92
_diffrn_standards_number 0
_exptl_absorpt_coefficient_mu 0.816
_exptl_absorpt_correction_T_max 0.9229
_exptl_absorpt_correction_T_min 0.8538
_exptl_absorpt_correction_type empirical
_exptl_absorpt_process_details SADABS
_exptl_crystal_colour colorless
_exptl_crystal_density_diffrn 1.296
_exptl_crystal_density_method 'not measured'
_exptl_crystal_description block
_exptl_crystal_F_000 1886
_exptl_crystal_size_max 0.20
_exptl_crystal_size_mid 0.12
_exptl_crystal_size_min 0.10
_refine_diff_density_max 0.735
_refine_diff_density_min -0.514
_refine_diff_density_rms 0.129
_refine_ls_extinction_method none
_refine_ls_goodness_of_fit_ref 1.057
_refine_ls_hydrogen_treatment constr
_refine_ls_matrix_type full
_refine_ls_number_parameters 179
_refine_ls_number_reflns 3215
_refine_ls_number_restraints 4
_refine_ls_restrained_S_all 1.057
_refine_ls_R_factor_all 0.1463
_refine_ls_R_factor_gt 0.0826
_refine_ls_shift/su_max 0.000
_refine_ls_shift/su_mean 0.000
_refine_ls_structure_factor_coef Fsqd
_refine_ls_weighting_details 'calc w=1/[\s^2^(Fo^2^)+(0.2000P)^2^+0.0000P] where P=(Fo^2^+2Fc^2^)/3'
_refine_ls_weighting_scheme calc
_refine_ls_wR_factor_gt 0.2615
_refine_ls_wR_factor_ref 0.3239
_reflns_number_gt 1612
_reflns_number_total 3215
_reflns_threshold_expression >2\s(I)
_cod_data_source_file c9dt00658c2.cif
_cod_data_source_block new
_cod_depositor_comments
;
The following automatic conversions were performed:

'_symmetry_cell_setting' value 'Trigonal' changed to 'trigonal'
according to
/home/data/users/saulius/crontab/automatic-downloads/rss-feeds/RSC/lib/dictionaries/cif_core.dic
dictionary named 'cif_core.dic' version 2.4.2 from 2011-04-26.

Automatic conversion script
Id: cif_fix_values 4973 2017-02-22 13:04:09Z antanas 

 Adding full bibliography for 7049027.cif.
;
_cod_original_cell_volume 4742.6(19)
_cod_original_sg_symbol_H-M P-31c
_cod_database_code 7049027

loop_
_symmetry_equiv_pos_as_xyz
'x, y, z'
'-y, x-y, z'
'-y, -x, -z+1/2'
'-x+y, -x, z'
'x, x-y, -z+1/2'
'-x+y, y, -z+1/2'
'-x, -y, -z'
'y, -x+y, -z'
'y, x, z-1/2'
'x-y, x, -z'
'-x, -x+y, z-1/2'
'x-y, -y, z-1/2'

loop_
_atom_site_label
_atom_site_type_symbol
_atom_site_fract_x
_atom_site_fract_y
_atom_site_fract_z
_atom_site_U_iso_or_equiv
_atom_site_adp_type
_atom_site_occupancy
_atom_site_symmetry_multiplicity
_atom_site_calc_flag
_atom_site_refinement_flags
_atom_site_disorder_assembly
_atom_site_disorder_group
C1 C 0.9324(4) 0.4227(6) 0.3748(4) 0.073(2) Uani 1 1 d . A 1
C2 C 1.0022(5) 0.4161(6) 0.3707(5) 0.087(3) Uani 1 1 d . A 1
H2A H 1.0229 0.4195 0.4389 0.105 Uiso 1 1 calc R A 1
H2B H 1.0417 0.4573 0.3290 0.105 Uiso 1 1 calc R A 1
C3 C 0.9764(6) 0.3336(7) 0.3215(7) 0.112(4) Uani 1 1 d . . 1
H3A H 0.9636 0.3342 0.2500 0.134 Uiso 1 1 calc R . 1
H3B H 1.0196 0.3238 0.3246 0.134 Uiso 1 1 calc R . 1
C4 C 0.9096(6) 0.2710(7) 0.3736(7) 0.096(3) Uani 1 1 d . A 1
H4A H 0.9245 0.2644 0.4420 0.115 Uiso 1 1 calc R A 1
H4B H 0.8918 0.2226 0.3365 0.115 Uiso 1 1 calc R A 1
C5 C 0.8460(5) 0.2898(5) 0.3796(4) 0.067(2) Uani 1 1 d . A 1
C16 C 0.7862(6) 0.4480(6) 0.6120(5) 0.098(3) Uani 1 1 d . B 1
H16A H 0.8212 0.5005 0.5909 0.147 Uiso 1 1 calc R B 1
H16B H 0.7987 0.4404 0.6804 0.147 Uiso 1 1 calc R B 1
H16C H 0.7337 0.4384 0.6102 0.147 Uiso 1 1 calc R B 1
K1 K 0.90862(13) 0.36308(13) 0.62795(13) 0.0965(8) Uani 1 1 d . . 1
N1 N 0.9359(3) 0.4878(5) 0.3750(3) 0.0656(17) Uani 1 1 d . . 1
H1 H 0.9799 0.5305 0.3713 0.079 Uiso 1 1 calc R . 1
N2 N 0.8619(4) 0.3639(4) 0.3793(3) 0.0643(17) Uani 1 1 d . A 1
N3 N 0.7780(4) 0.2388(4) 0.3864(4) 0.0644(16) Uani 1 1 d . A 1
O5 O 0.7931(3) 0.3964(3) 0.5455(3) 0.0694(13) Uani 1 1 d . B 1
O1 O 0.8696(3) 0.4884(3) 0.3812(3) 0.0691(14) Uani 1 1 d . C 1
O2 O 0.7305(3) 0.2700(3) 0.4015(3) 0.0620(13) Uani 1 1 d . . 1
O3 O 0.6667 0.3333 0.4193(4) 0.0511(18) Uani 1 3 d S . 1
O4 O 0.7651(3) 0.38253(17) 0.2500 0.0538(15) Uani 1 2 d S . 1
O11 O 0.8488(12) 0.1911(10) 0.6534(16) 0.072(6) Uani 0.25 1 d P . 1
Ti1 Ti 0.77343(7) 0.38687(7) 0.38416(7) 0.0535(5) Uani 1 1 d . . 1
O6B O 0.0666(16) 0.3028(19) 0.561(2) 0.100(8) Uiso 0.25 1 d PD D 2
C10B C 0.004(3) 0.234(2) 0.596(4) 0.141(17) Uiso 0.25 1 d PD D 2
O6 O 0.1073(11) 0.3492(11) 0.5201(15) 0.058(4) Uiso 0.25 1 d PD E 3
C10 C 0.1125(19) 0.3272(18) 0.6173(17) 0.072(8) Uiso 0.25 1 d PD E 3
O6C O 0.0850(16) 0.3482(18) 0.572(2) 0.090(7) Uiso 0.25 1 d PD F 4
C10C C 0.091(4) 0.300(4) 0.500(5) 0.18(2) Uiso 0.25 1 d PD F 4
O7 O 0.9248(16) 0.1219(17) 0.248(3) 0.134(12) Uiso 0.25 1 d PD . .
C11 C 0.970(4) 0.130(5) 0.335(4) 0.20(3) Uiso 0.25 1 d PD . .
C20 C 0.8104(14) 0.1896(14) 0.7500 0.171(16) Uiso 0.50 2 d SP . .

loop_
_atom_site_aniso_label
_atom_site_aniso_U_11
_atom_site_aniso_U_22
_atom_site_aniso_U_33
_atom_site_aniso_U_23
_atom_site_aniso_U_13
_atom_site_aniso_U_12
C1 0.066(5) 0.127(8) 0.018(3) 0.016(4) 0.005(3) 0.041(5)
C2 0.088(6) 0.139(8) 0.038(4) 0.014(4) 0.008(4) 0.059(6)
C3 0.110(8) 0.171(11) 0.075(6) 0.046(7) 0.024(6) 0.086(8)
C4 0.110(7) 0.145(9) 0.060(5) 0.031(5) 0.020(5) 0.084(7)
C5 0.097(6) 0.099(6) 0.025(3) 0.008(3) 0.005(3) 0.063(5)
C16 0.115(7) 0.158(9) 0.031(4) -0.010(4) -0.009(4) 0.076(7)
K1 0.1061(15) 0.1230(17) 0.0422(9) 0.0137(9) -0.0158(9) 0.0435(13)
N1 0.056(4) 0.096(5) 0.025(3) 0.012(3) -0.001(2) 0.023(3)
N2 0.070(4) 0.103(5) 0.020(2) 0.006(3) -0.001(2) 0.044(4)
N3 0.083(5) 0.093(5) 0.031(3) 0.010(3) 0.000(3) 0.055(4)
O5 0.087(3) 0.092(3) 0.0193(19) -0.004(2) -0.004(2) 0.038(3)
O1 0.073(3) 0.085(3) 0.031(2) 0.000(2) -0.010(2) 0.027(3)
O2 0.080(3) 0.084(3) 0.029(2) 0.005(2) -0.001(2) 0.046(3)
O3 0.068(3) 0.068(3) 0.017(3) 0.000 0.000 0.0340(14)
O4 0.069(4) 0.072(3) 0.020(3) 0.002(2) 0.000 0.0343(19)
O11 0.101(15) 0.052(11) 0.069(12) 0.020(9) 0.027(11) 0.043(11)
Ti1 0.0658(8) 0.0757(9) 0.0155(6) 0.0005(4) -0.0022(4) 0.0326(7)

loop_
_atom_type_symbol
_atom_type_description
_atom_type_scat_dispersion_real
_atom_type_scat_dispersion_imag
_atom_type_scat_source
C C 0.0033 0.0016 'International Tables Vol C Tables 4.2.6.8 and 6.1.1.4'
H H 0.0000 0.0000 'International Tables Vol C Tables 4.2.6.8 and 6.1.1.4'
K K 0.2009 0.2494 'International Tables Vol C Tables 4.2.6.8 and 6.1.1.4'
N N 0.0061 0.0033 'International Tables Vol C Tables 4.2.6.8 and 6.1.1.4'
O O 0.0106 0.0060 'International Tables Vol C Tables 4.2.6.8 and 6.1.1.4'
Ti Ti 0.2776 0.4457 'International Tables Vol C Tables 4.2.6.8 and 6.1.1.4'

loop_
_geom_angle_atom_site_label_1
_geom_angle_atom_site_label_2
_geom_angle_atom_site_label_3
_geom_angle
_geom_angle_site_symmetry_1
_geom_angle_site_symmetry_3
N1 C1 N2 113.7(7) . .
N1 C1 C2 121.8(8) . .
N2 C1 C2 124.5(9) . .
N1 C1 K1 106.1(4) . .
N2 C1 K1 75.4(3) . .
C2 C1 K1 88.7(4) . .
C1 C2 C3 106.2(8) . .
C1 C2 H2A 110.5 . .
C3 C2 H2A 110.5 . .
C1 C2 H2B 110.5 . .
C3 C2 H2B 110.5 . .
H2A C2 H2B 108.7 . .
C4 C3 C2 112.2(8) . .
C4 C3 K1 160.2(7) . 11_765
C2 C3 K1 79.6(5) . 11_765
C4 C3 H3A 109.2 . .
C2 C3 H3A 109.2 . .
K1 C3 H3A 51.1 11_765 .
C4 C3 H3B 109.2 . .
C2 C3 H3B 109.2 . .
K1 C3 H3B 80.0 11_765 .
H3A C3 H3B 107.9 . .
C3 C4 C5 109.6(8) . .
C3 C4 H4A 109.8 . .
C5 C4 H4A 109.8 . .
C3 C4 H4B 109.8 . .
C5 C4 H4B 109.8 . .
H4A C4 H4B 108.2 . .
N3 C5 N2 117.8(7) . .
N3 C5 C4 121.4(8) . .
N2 C5 C4 120.8(8) . .
O5 K1 O11 113.0(4) . .
O5 K1 N1 107.99(18) . 7_766
O11 K1 N1 137.7(4) . 7_766
O5 K1 N2 52.45(14) . .
O11 K1 N2 99.1(4) . .
N1 K1 N2 97.52(15) 7_766 .
O5 K1 C20 106.8(7) . .
O11 K1 C20 25.6(6) . .
N1 K1 C20 141.9(5) 7_766 .
N2 K1 C20 115.93(15) . .
O5 K1 C3 153.5(2) . 11_766
O11 K1 C3 76.9(5) . 11_766
N1 K1 C3 71.0(2) 7_766 11_766
N2 K1 C3 153.2(2) . 11_766
C20 K1 C3 71.0(4) . 11_766
O5 K1 C1 63.57(16) . .
O11 K1 C1 113.6(4) . .
N1 K1 C1 75.83(17) 7_766 .
N2 K1 C1 21.86(17) . .
C20 K1 C1 135.0(2) . .
C3 K1 C1 137.1(2) 11_766 .
O5 K1 K1 77.11(10) . 5_556
O11 K1 K1 128.9(4) . 5_556
N1 K1 K1 69.93(14) 7_766 5_556
N2 K1 K1 121.88(14) . 5_556
C20 K1 K1 103.6(5) . 5_556
C3 K1 K1 77.85(19) 11_766 5_556
C1 K1 K1 115.2(2) . 5_556
C1 N1 O1 117.7(7) . .
C1 N1 K1 120.7(5) . 7_766
O1 N1 K1 121.6(5) . 7_766
C1 N1 H1 121.1 . .
O1 N1 H1 121.1 . .
K1 N1 H1 2.6 7_766 .
C1 N2 C5 122.8(8) . .
C1 N2 Ti1 117.7(6) . .
C5 N2 Ti1 119.5(5) . .
C1 N2 K1 82.7(3) . .
C5 N2 K1 84.7(3) . .
Ti1 N2 K1 104.03(19) . .
C5 N3 O2 111.1(6) . .
C16 O5 Ti1 126.6(5) . .
C16 O5 K1 108.4(4) . .
Ti1 O5 K1 118.6(2) . .
N1 O1 Ti1 116.8(5) . .
N3 O2 Ti1 120.2(4) . .
N3 O2 Ti1 133.1(4) . 4_665
Ti1 O2 Ti1 101.9(2) . 4_665
Ti1 O3 Ti1 114.32(13) . 4_665
Ti1 O3 Ti1 114.32(13) . 2_655
Ti1 O3 Ti1 114.32(13) 4_665 2_655
Ti1 O4 Ti1 170.6(4) . 5
C20 O11 K1 91.4(14) . .
O4 Ti1 O3 99.3(3) . .
O4 Ti1 O1 92.9(2) . .
O3 Ti1 O1 145.28(19) . .
O4 Ti1 N2 91.67(19) . .
O3 Ti1 N2 137.4(2) . .
O1 Ti1 N2 73.9(3) . .
O4 Ti1 O2 94.53(14) . .
O3 Ti1 O2 67.76(14) . .
O1 Ti1 O2 143.7(2) . .
N2 Ti1 O2 70.4(2) . .
O4 Ti1 O2 94.71(14) . 2_655
O3 Ti1 O2 67.74(14) . 2_655
O1 Ti1 O2 79.0(2) . 2_655
N2 Ti1 O2 152.4(3) . 2_655
O2 Ti1 O2 135.4(2) . 2_655
O4 Ti1 O5 175.6(2) . .
O3 Ti1 O5 85.1(2) . .
O1 Ti1 O5 83.54(18) . .
N2 Ti1 O5 84.82(19) . .
O2 Ti1 O5 86.87(18) . .
O2 Ti1 O5 87.21(19) 2_655 .
O4 Ti1 Ti1 85.89(17) . 4_665
O3 Ti1 Ti1 32.84(7) . 4_665
O1 Ti1 Ti1 177.18(17) . 4_665
N2 Ti1 Ti1 108.7(2) . 4_665
O2 Ti1 Ti1 39.05(14) . 4_665
O2 Ti1 Ti1 98.53(14) 2_655 4_665
O5 Ti1 Ti1 97.80(14) . 4_665
O4 Ti1 Ti1 85.99(17) . 2_655
O3 Ti1 Ti1 32.84(7) . 2_655
O1 Ti1 Ti1 117.40(18) . 2_655
N2 Ti1 Ti1 168.5(2) . 2_655
O2 Ti1 Ti1 98.55(14) . 2_655
O2 Ti1 Ti1 39.02(14) 2_655 2_655
O5 Ti1 Ti1 97.98(14) . 2_655
Ti1 Ti1 Ti1 60.0 4_665 2_655
O7 O7 C11 110(6) 3_665 .
O11 C20 O11 129(4) 3_666 .
O11 C20 K1 141.7(9) 3_666 .
O11 C20 K1 62.9(10) . .
O11 C20 K1 62.9(10) 3_666 3_666
O11 C20 K1 141.7(9) . 3_666
K1 C20 K1 135.1(15) . 3_666

loop_
_geom_bond_atom_site_label_1
_geom_bond_atom_site_label_2
_geom_bond_distance
_geom_bond_site_symmetry_2
C1 N1 1.284(10) .
C1 N2 1.328(10) .
C1 C2 1.486(12) .
C1 K1 3.537(6) .
C2 C3 1.620(13) .
C2 H2A 0.9900 .
C2 H2B 0.9900 .
C3 C4 1.486(14) .
C3 K1 3.519(9) 11_765
C3 H3A 0.9900 .
C3 H3B 0.9900 .
C4 C5 1.518(12) .
C4 H4A 0.9900 .
C4 H4B 0.9900 .
C5 N3 1.245(11) .
C5 N2 1.371(10) .
C16 O5 1.430(11) .
C16 H16A 0.9800 .
C16 H16B 0.9800 .
C16 H16C 0.9800 .
K1 O5 2.954(6) .
K1 O11 3.082(18) .
K1 N1 3.089(7) 7_766
K1 N2 3.450(5) .
K1 C20 3.460(18) .
K1 C3 3.519(9) 11_766
K1 K1 4.926(5) 5_556
N1 O1 1.353(8) .
N1 K1 3.089(7) 7_766
N1 H1 0.8800 .
N2 Ti1 2.066(7) .
N3 O2 1.407(8) .
O5 Ti1 2.180(4) .
O1 Ti1 2.006(5) .
O2 Ti1 2.088(5) .
O2 Ti1 2.089(5) 4_665
O3 Ti1 1.9312(19) .
O3 Ti1 1.9312(19) 4_665
O3 Ti1 1.9312(19) 2_655
O4 Ti1 1.7951(11) .
O4 Ti1 1.7951(11) 5
O11 C20 1.50(3) .
Ti1 O2 2.089(5) 2_655
Ti1 Ti1 3.245(2) 4_665
Ti1 Ti1 3.245(2) 2_655
O6B C10B 1.42(2) .
O6 C10 1.391(18) .
O6C C10C 1.41(2) .
O7 O7 0.95(6) 3_665
O7 C11 1.44(2) .
C20 O11 1.50(3) 3_666
C20 K1 3.460(18) 3_666
